data_7708622
loop_
_publ_author_name
'Erb, William'
'Roisnel, Thierry'

_publ_section_title
;
 The chemistry of ferrocenesulfonyl fluoride revealed
;
_journal_name_full 'Dalton Transactions'
_journal_paper_doi 10.1039/D1DT03492H
_journal_year 2021
_chemical_compound_source 'synthesis as described'
_chemical_formula_moiety 'C13 H17 F Fe O2 S Si'
_chemical_formula_sum 'C13 H17 F Fe O2 S Si'
_chemical_formula_weight 340.26
_space_group_crystal_system monoclinic
_space_group_IT_number 14
_space_group_name_Hall '-P 2yn'
_space_group_name_H-M_alt 'P 1 21/n 1'
_atom_sites_solution_hydrogens geom
_atom_sites_solution_primary dual
_atom_sites_solution_secondary difmap
_audit_update_record
;
2021-10-12 deposited with the CCDC.	2021-10-28 downloaded from the CCDC.
;
_cell_angle_alpha 90
_cell_angle_beta 110.418(2)
_cell_angle_gamma 90
_cell_formula_units_Z 4
_cell_length_a 9.0861(5)
_cell_length_b 13.3795(6)
_cell_length_c 12.8394(7)
_cell_measurement_reflns_used 2537
_cell_measurement_temperature 150(2)
_cell_measurement_theta_max 26.1983
_cell_measurement_theta_min 2.8355
_cell_measurement_wavelength 0.710730
_cell_volume 1462.79(13)
_computing_cell_refinement 'Bruker APEX2 (Bruker, 2014)'
_computing_data_collection 'Bruker APEX2 (Bruker, 2014)'
_computing_data_reduction 'Bruker APEX2 (Bruker, 2014)'
_computing_molecular_graphics
;
   'SXGRAPH (L. Farrugia, 1999), Mercury (CSD, 2020)'
;
_computing_publication_material 'CRYSCALC (T. Roisnel, local program, 2020)'
_computing_structure_refinement 'SHELXL-2018_3 (Sheldrick, 2018)'
_computing_structure_solution 'SHELXT 2018_2 (Sheldrick, 2018)'
_diffrn_ambient_temperature 150(2)
_diffrn_detector 'CCD plate'
_diffrn_detector_area_resol_mean 8.33
_diffrn_measured_fraction_theta_full 0.999
_diffrn_measured_fraction_theta_max 0.992
_diffrn_measurement_device_type 'APEXII Bruker-AXS'
_diffrn_measurement_method 'CCD rotation images, thin slices'
_diffrn_orient_matrix_UB_11 0.0536813
_diffrn_orient_matrix_UB_12 0.0309878
_diffrn_orient_matrix_UB_13 -0.0480320
_diffrn_orient_matrix_UB_21 0.1034913
_diffrn_orient_matrix_UB_22 -0.0068458
_diffrn_orient_matrix_UB_23 0.0616650
_diffrn_orient_matrix_UB_31 0.0141124
_diffrn_orient_matrix_UB_32 -0.0676696
_diffrn_orient_matrix_UB_33 -0.0282336
_diffrn_radiation_monochromator graphite
_diffrn_radiation_probe x-ray
_diffrn_radiation_source 'fine-focus sealed tube'
_diffrn_radiation_type MoK\a
_diffrn_radiation_wavelength 0.71073
_diffrn_reflns_av_R_equivalents 0.0447
_diffrn_reflns_av_unetI/netI 0.0538
_diffrn_reflns_limit_h_max 11
_diffrn_reflns_limit_h_min -11
_diffrn_reflns_limit_k_max 12
_diffrn_reflns_limit_k_min -17
_diffrn_reflns_limit_l_max 16
_diffrn_reflns_limit_l_min -11
_diffrn_reflns_number 9844
_diffrn_reflns_theta_full 25.242
_diffrn_reflns_theta_max 27.490
_diffrn_reflns_theta_min 2.835
_exptl_absorpt_coefficient_mu 1.260
_exptl_absorpt_correction_T_max 0.797
_exptl_absorpt_correction_T_min 0.723
_exptl_absorpt_correction_type multi-scan
_exptl_absorpt_process_details
;
  [Sheldrick, G.M. (2014). SADABS Bruker AXS Inc., Madison, Wisconsin, USA]
;
_exptl_crystal_colour orange
_exptl_crystal_density_diffrn 1.545
_exptl_crystal_description prism
_exptl_crystal_F_000 704
_exptl_crystal_size_max 0.400
_exptl_crystal_size_mid 0.260
_exptl_crystal_size_min 0.180
_refine_diff_density_max 0.374
_refine_diff_density_min -0.382
_refine_diff_density_rms 0.083
_refine_ls_extinction_method none
_refine_ls_goodness_of_fit_ref 1.014
_refine_ls_hydrogen_treatment constr
_refine_ls_matrix_type full
_refine_ls_number_parameters 175
_refine_ls_number_reflns 3333
_refine_ls_number_restraints 0
_refine_ls_restrained_S_all 1.014
_refine_ls_R_factor_all 0.0508
_refine_ls_R_factor_gt 0.0372
_refine_ls_shift/su_max 0.026
_refine_ls_shift/su_mean 0.002
_refine_ls_structure_factor_coef Fsqd
_refine_ls_weighting_details 'w=1/[\s^2^(Fo^2^)+(0.0402P)^2^+0.0716P] where P=(Fo^2^+2Fc^2^)/3'
_refine_ls_weighting_scheme calc
_refine_ls_wR_factor_gt 0.0815
_refine_ls_wR_factor_ref 0.0887
_reflns_number_gt 2688
_reflns_number_total 3333
_reflns_threshold_expression >2sigma(I)
_cod_data_source_file d1dt03492h2.cif
_cod_data_source_block WE12631
_cod_original_sg_symbol_H-M 'P 21/n'
_cod_database_code 7708622

loop_
_space_group_symop_operation_xyz
'x, y, z'
'-x+1/2, y+1/2, -z+1/2'
'-x, -y, -z'
'x-1/2, -y-1/2, z-1/2'

loop_
_atom_site_label
_atom_site_type_symbol
_atom_site_fract_x
_atom_site_fract_y
_atom_site_fract_z
_atom_site_U_iso_or_equiv
_atom_site_adp_type
_atom_site_occupancy
_atom_site_site_symmetry_order
_atom_site_calc_flag
_atom_site_refinement_flags_posn
_atom_site_refinement_flags_adp
_atom_site_refinement_flags_occupancy
_atom_site_disorder_assembly
_atom_site_disorder_group
Fe1 Fe 0.54724(4) 0.34895(2) 0.23357(3) 0.01572(11) Uani 1 1 d . . . . .
S1 S 0.47698(7) 0.10857(4) 0.21082(6) 0.02522(16) Uani 1 1 d . . . . .
Si1 Si 0.35797(8) 0.26289(5) 0.41793(6) 0.01960(16) Uani 1 1 d . . . . .
C1 C 0.4854(3) 0.37106(19) 0.0666(2) 0.0304(6) Uani 1 1 d . . . . .
H1 H 0.511464 0.328524 0.016373 0.036 Uiso 1 1 calc R U . . .
C2 C 0.5756(3) 0.45190(18) 0.1250(2) 0.0297(6) Uani 1 1 d . . . . .
H2 H 0.673294 0.473620 0.121375 0.036 Uiso 1 1 calc R U . . .
C3 C 0.4949(3) 0.49502(18) 0.1900(2) 0.0324(7) Uani 1 1 d . . . . .
H3 H 0.528622 0.551078 0.237864 0.039 Uiso 1 1 calc R U . . .
C4 C 0.3552(3) 0.44019(19) 0.1714(2) 0.0328(7) Uani 1 1 d . . . . .
H4 H 0.278638 0.452791 0.204682 0.039 Uiso 1 1 calc R U . . .
C5 C 0.3495(3) 0.36391(18) 0.0953(2) 0.0306(6) Uani 1 1 d . . . . .
H5 H 0.268261 0.315787 0.067860 0.037 Uiso 1 1 calc R U . . .
C6 C 0.6492(3) 0.34257(17) 0.4036(2) 0.0212(5) Uani 1 1 d . . . . .
H6 H 0.652979 0.393989 0.455481 0.025 Uiso 1 1 calc R U . . .
C7 C 0.7650(3) 0.32726(19) 0.3543(2) 0.0252(6) Uani 1 1 d . . . . .
H7 H 0.856823 0.366484 0.367185 0.030 Uiso 1 1 calc R U . . .
C8 C 0.7206(3) 0.24397(17) 0.2829(2) 0.0236(6) Uani 1 1 d . . . . .
H8 H 0.776300 0.216785 0.239100 0.028 Uiso 1 1 calc R U . . .
C9 C 0.5749(3) 0.20817(16) 0.28913(19) 0.0174(5) Uani 1 1 d . . . . .
C10 C 0.5260(3) 0.27013(16) 0.36466(19) 0.0176(5) Uani 1 1 d . . . . .
O11 O 0.5356(2) 0.08673(14) 0.12472(18) 0.0474(6) Uani 1 1 d . . . . .
F12 F 0.53844(19) 0.02119(10) 0.29692(14) 0.0459(5) Uani 1 1 d . . . . .
O13 O 0.3137(2) 0.11005(13) 0.19001(16) 0.0321(4) Uani 1 1 d . . . . .
C14 C 0.3832(3) 0.14587(19) 0.5011(2) 0.0340(7) Uani 1 1 d . . . . .
H14A H 0.490219 0.143105 0.555462 0.051 Uiso 1 1 calc R U . . .
H14B H 0.365099 0.087928 0.451470 0.051 Uiso 1 1 calc R U . . .
H14C H 0.307676 0.145041 0.539974 0.051 Uiso 1 1 calc R U . . .
C15 C 0.1588(3) 0.26652(19) 0.3082(2) 0.0280(6) Uani 1 1 d . . . . .
H15A H 0.152998 0.216828 0.250859 0.042 Uiso 1 1 calc R U . . .
H15B H 0.139463 0.333243 0.274689 0.042 Uiso 1 1 calc R U . . .
H15C H 0.079341 0.251407 0.341536 0.042 Uiso 1 1 calc R U . . .
C16 C 0.3770(3) 0.3749(2) 0.5084(2) 0.0351(7) Uani 1 1 d . . . . .
H16A H 0.293132 0.374171 0.539999 0.053 Uiso 1 1 calc R U . . .
H16B H 0.368454 0.435668 0.464077 0.053 Uiso 1 1 calc R U . . .
H16C H 0.479241 0.373623 0.568609 0.053 Uiso 1 1 calc R U . . .

loop_
_atom_site_aniso_label
_atom_site_aniso_U_11
_atom_site_aniso_U_22
_atom_site_aniso_U_33
_atom_site_aniso_U_23
_atom_site_aniso_U_13
_atom_site_aniso_U_12
Fe1 0.01605(18) 0.01510(19) 0.01633(19) 0.00181(13) 0.00605(14) 0.00074(12)
S1 0.0284(4) 0.0171(3) 0.0293(4) -0.0017(3) 0.0090(3) 0.0017(3)
Si1 0.0178(3) 0.0239(4) 0.0177(3) 0.0012(3) 0.0069(3) -0.0014(3)
C1 0.0412(17) 0.0314(14) 0.0169(13) 0.0038(11) 0.0082(12) 0.0049(12)
C2 0.0324(15) 0.0291(14) 0.0290(15) 0.0146(12) 0.0124(12) -0.0005(11)
C3 0.0485(18) 0.0170(13) 0.0268(15) 0.0051(11) 0.0070(13) 0.0042(12)
C4 0.0317(15) 0.0346(15) 0.0362(16) 0.0188(13) 0.0171(13) 0.0191(12)
C5 0.0239(14) 0.0282(14) 0.0302(15) 0.0099(12) -0.0027(12) -0.0011(11)
C6 0.0204(12) 0.0227(12) 0.0169(12) 0.0001(10) 0.0019(10) -0.0016(10)
C7 0.0146(12) 0.0286(13) 0.0293(14) 0.0057(11) 0.0036(11) -0.0019(10)
C8 0.0150(11) 0.0254(13) 0.0314(15) 0.0059(11) 0.0092(11) 0.0057(10)
C9 0.0176(11) 0.0137(11) 0.0201(12) 0.0034(9) 0.0054(10) 0.0024(9)
C10 0.0171(11) 0.0180(11) 0.0153(12) 0.0035(10) 0.0026(9) 0.0006(9)
O11 0.0618(14) 0.0414(12) 0.0518(14) -0.0232(11) 0.0361(12) -0.0098(10)
F12 0.0482(10) 0.0174(8) 0.0605(12) 0.0127(8) 0.0042(9) 0.0037(7)
O13 0.0269(10) 0.0273(9) 0.0388(12) -0.0060(8) 0.0071(9) -0.0033(8)
C14 0.0291(15) 0.0398(16) 0.0329(16) 0.0111(13) 0.0105(13) -0.0058(12)
C15 0.0174(12) 0.0358(14) 0.0303(15) 0.0027(12) 0.0079(11) -0.0003(11)
C16 0.0378(16) 0.0399(16) 0.0333(16) -0.0115(13) 0.0196(14) -0.0046(13)

loop_
_atom_type_symbol
_atom_type_description
_atom_type_scat_dispersion_real
_atom_type_scat_dispersion_imag
_atom_type_scat_source
C C 0.0033 0.0016 'International Tables Vol C Tables 4.2.6.8 and 6.1.1.4'
H H 0.0000 0.0000 'International Tables Vol C Tables 4.2.6.8 and 6.1.1.4'
F F 0.0171 0.0103 'International Tables Vol C Tables 4.2.6.8 and 6.1.1.4'
Fe Fe 0.3463 0.8444 'International Tables Vol C Tables 4.2.6.8 and 6.1.1.4'
O O 0.0106 0.0060 'International Tables Vol C Tables 4.2.6.8 and 6.1.1.4'
S S 0.1246 0.1234 'International Tables Vol C Tables 4.2.6.8 and 6.1.1.4'
Si Si 0.0817 0.0704 'International Tables Vol C Tables 4.2.6.8 and 6.1.1.4'

loop_
_geom_angle_atom_site_label_1
_geom_angle_atom_site_label_2
_geom_angle_atom_site_label_3
_geom_angle
_geom_angle_site_symmetry_1
_geom_angle_site_symmetry_3
_geom_angle_publ_flag
C9 Fe1 C1 117.78(10) . . ?
C9 Fe1 C8 41.67(9) . . ?
C1 Fe1 C8 109.02(11) . . ?
C9 Fe1 C2 148.26(10) . . ?
C1 Fe1 C2 40.32(10) . . ?
C8 Fe1 C2 114.15(10) . . ?
C9 Fe1 C3 170.96(10) . . ?
C1 Fe1 C3 67.73(11) . . ?
C8 Fe1 C3 145.56(10) . . ?
C2 Fe1 C3 40.50(10) . . ?
C9 Fe1 C5 111.37(10) . . ?
C1 Fe1 C5 40.34(10) . . ?
C8 Fe1 C5 133.27(11) . . ?
C2 Fe1 C5 67.87(10) . . ?
C3 Fe1 C5 67.61(10) . . ?
C9 Fe1 C10 42.17(9) . . ?
C1 Fe1 C10 150.07(10) . . ?
C8 Fe1 C10 71.03(9) . . ?
C2 Fe1 C10 168.14(10) . . ?
C3 Fe1 C10 129.56(10) . . ?
C5 Fe1 C10 117.14(10) . . ?
C9 Fe1 C6 68.14(9) . . ?
C1 Fe1 C6 168.49(10) . . ?
C8 Fe1 C6 68.18(10) . . ?
C2 Fe1 C6 129.55(10) . . ?
C3 Fe1 C6 107.84(10) . . ?
C5 Fe1 C6 149.25(11) . . ?
C10 Fe1 C6 40.85(8) . . ?
C9 Fe1 C4 133.17(10) . . ?
C1 Fe1 C4 67.62(11) . . ?
C8 Fe1 C4 172.58(11) . . ?
C2 Fe1 C4 67.98(10) . . ?
C3 Fe1 C4 40.37(10) . . ?
C5 Fe1 C4 40.01(10) . . ?
C10 Fe1 C4 108.34(10) . . ?
C6 Fe1 C4 116.47(10) . . ?
C9 Fe1 C7 68.37(9) . . ?
C1 Fe1 C7 130.55(10) . . ?
C8 Fe1 C7 40.17(10) . . ?
C2 Fe1 C7 106.95(10) . . ?
C3 Fe1 C7 114.25(11) . . ?
C5 Fe1 C7 170.31(10) . . ?
C10 Fe1 C7 69.62(9) . . ?
C6 Fe1 C7 40.31(9) . . ?
C4 Fe1 C7 147.03(11) . . ?
O13 S1 O11 120.78(13) . . ?
O13 S1 F12 103.62(11) . . ?
O11 S1 F12 104.93(11) . . ?
O13 S1 C9 113.24(11) . . ?
O11 S1 C9 110.99(12) . . ?
F12 S1 C9 100.43(10) . . ?
C14 Si1 C15 110.33(12) . . ?
C14 Si1 C16 110.60(13) . . ?
C15 Si1 C16 107.67(13) . . ?
C14 Si1 C10 107.35(11) . . ?
C15 Si1 C10 114.88(11) . . ?
C16 Si1 C10 105.93(11) . . ?
C2 C1 C5 108.3(2) . . ?
C2 C1 Fe1 69.84(14) . . ?
C5 C1 Fe1 70.15(15) . . ?
C2 C1 H1 125.8 . . ?
C5 C1 H1 125.8 . . ?
Fe1 C1 H1 125.7 . . ?
C1 C2 C3 107.6(2) . . ?
C1 C2 Fe1 69.84(14) . . ?
C3 C2 Fe1 69.88(14) . . ?
C1 C2 H2 126.2 . . ?
C3 C2 H2 126.2 . . ?
Fe1 C2 H2 125.7 . . ?
C2 C3 C4 108.0(2) . . ?
C2 C3 Fe1 69.62(14) . . ?
C4 C3 Fe1 70.06(14) . . ?
C2 C3 H3 126.0 . . ?
C4 C3 H3 126.0 . . ?
Fe1 C3 H3 125.9 . . ?
C5 C4 C3 108.0(2) . . ?
C5 C4 Fe1 69.95(14) . . ?
C3 C4 Fe1 69.57(14) . . ?
C5 C4 H4 126.0 . . ?
C3 C4 H4 126.0 . . ?
Fe1 C4 H4 126.0 . . ?
C4 C5 C1 108.1(2) . . ?
C4 C5 Fe1 70.05(15) . . ?
C1 C5 Fe1 69.51(14) . . ?
C4 C5 H5 126.0 . . ?
C1 C5 H5 126.0 . . ?
Fe1 C5 H5 126.1 . . ?
C7 C6 C10 110.9(2) . . ?
C7 C6 Fe1 70.23(14) . . ?
C10 C6 Fe1 69.48(13) . . ?
C7 C6 H6 124.5 . . ?
C10 C6 H6 124.5 . . ?
Fe1 C6 H6 127.4 . . ?
C8 C7 C6 108.4(2) . . ?
C8 C7 Fe1 68.97(13) . . ?
C6 C7 Fe1 69.46(13) . . ?
C8 C7 H7 125.8 . . ?
C6 C7 H7 125.8 . . ?
Fe1 C7 H7 127.4 . . ?
C7 C8 C9 106.7(2) . . ?
C7 C8 Fe1 70.86(14) . . ?
C9 C8 Fe1 67.65(12) . . ?
C7 C8 H8 126.7 . . ?
C9 C8 H8 126.7 . . ?
Fe1 C8 H8 126.4 . . ?
C8 C9 C10 110.4(2) . . ?
C8 C9 S1 121.65(18) . . ?
C10 C9 S1 127.91(17) . . ?
C8 C9 Fe1 70.69(13) . . ?
C10 C9 Fe1 70.86(12) . . ?
S1 C9 Fe1 123.16(13) . . ?
C6 C10 C9 103.6(2) . . ?
C6 C10 Si1 122.88(17) . . ?
C9 C10 Si1 133.39(17) . . ?
C6 C10 Fe1 69.67(13) . . ?
C9 C10 Fe1 66.98(13) . . ?
Si1 C10 Fe1 130.21(12) . . ?
Si1 C14 H14A 109.5 . . ?
Si1 C14 H14B 109.5 . . ?
H14A C14 H14B 109.5 . . ?
Si1 C14 H14C 109.5 . . ?
H14A C14 H14C 109.5 . . ?
H14B C14 H14C 109.5 . . ?
Si1 C15 H15A 109.5 . . ?
Si1 C15 H15B 109.5 . . ?
H15A C15 H15B 109.5 . . ?
Si1 C15 H15C 109.5 . . ?
H15A C15 H15C 109.5 . . ?
H15B C15 H15C 109.5 . . ?
Si1 C16 H16A 109.5 . . ?
Si1 C16 H16B 109.5 . . ?
H16A C16 H16B 109.5 . . ?
Si1 C16 H16C 109.5 . . ?
H16A C16 H16C 109.5 . . ?
H16B C16 H16C 109.5 . . ?

loop_
_geom_bond_atom_site_label_1
_geom_bond_atom_site_label_2
_geom_bond_distance
_geom_bond_site_symmetry_2
_geom_bond_publ_flag
Fe1 C9 1.999(2) . ?
Fe1 C1 2.039(3) . ?
Fe1 C8 2.039(2) . ?
Fe1 C2 2.039(2) . ?
Fe1 C3 2.043(2) . ?
Fe1 C5 2.048(3) . ?
Fe1 C10 2.052(2) . ?
Fe1 C6 2.054(2) . ?
Fe1 C4 2.049(2) . ?
Fe1 C7 2.064(2) . ?
S1 O13 1.4130(18) . ?
S1 O11 1.415(2) . ?
S1 F12 1.5716(16) . ?
S1 C9 1.719(2) . ?
Si1 C14 1.863(2) . ?
Si1 C15 1.866(3) . ?
Si1 C16 1.867(3) . ?
Si1 C10 1.881(2) . ?
C1 C2 1.406(4) . ?
C1 C5 1.409(4) . ?
C1 H1 0.9500 . ?
C2 C3 1.413(4) . ?
C2 H2 0.9500 . ?
C3 C4 1.412(4) . ?
C3 H3 0.9500 . ?
C4 C5 1.401(4) . ?
C4 H4 0.9500 . ?
C5 H5 0.9500 . ?
C6 C7 1.419(3) . ?
C6 C10 1.433(3) . ?
C6 H6 0.9500 . ?
C7 C8 1.409(3) . ?
C7 H7 0.9500 . ?
C8 C9 1.437(3) . ?
C8 H8 0.9500 . ?
C9 C10 1.458(3) . ?
C14 H14A 0.9800 . ?
C14 H14B 0.9800 . ?
C14 H14C 0.9800 . ?
C15 H15A 0.9800 . ?
C15 H15B 0.9800 . ?
C15 H15C 0.9800 . ?
C16 H16A 0.9800 . ?
C16 H16B 0.9800 . ?
C16 H16C 0.9800 . ?

loop_
_geom_torsion_atom_site_label_1
_geom_torsion_atom_site_label_2
_geom_torsion_atom_site_label_3
_geom_torsion_atom_site_label_4
_geom_torsion
_geom_torsion_site_symmetry_1
_geom_torsion_site_symmetry_2
_geom_torsion_site_symmetry_3
_geom_torsion_site_symmetry_4
_geom_torsion_publ_flag
C5 C1 C2 C3 -0.1(3) . . . . ?
Fe1 C1 C2 C3 -59.93(17) . . . . ?
C5 C1 C2 Fe1 59.84(17) . . . . ?
C1 C2 C3 C4 0.1(3) . . . . ?
Fe1 C2 C3 C4 -59.77(18) . . . . ?
C1 C2 C3 Fe1 59.91(17) . . . . ?
C2 C3 C4 C5 -0.1(3) . . . . ?
Fe1 C3 C4 C5 -59.63(17) . . . . ?
C2 C3 C4 Fe1 59.50(18) . . . . ?
C3 C4 C5 C1 0.1(3) . . . . ?
Fe1 C4 C5 C1 -59.32(17) . . . . ?
C3 C4 C5 Fe1 59.39(17) . . . . ?
C2 C1 C5 C4 0.0(3) . . . . ?
Fe1 C1 C5 C4 59.65(17) . . . . ?
C2 C1 C5 Fe1 -59.65(17) . . . . ?
C10 C6 C7 C8 -0.5(3) . . . . ?
Fe1 C6 C7 C8 -58.08(17) . . . . ?
C10 C6 C7 Fe1 57.56(16) . . . . ?
C6 C7 C8 C9 0.0(3) . . . . ?
Fe1 C7 C8 C9 -58.37(15) . . . . ?
C6 C7 C8 Fe1 58.39(17) . . . . ?
C7 C8 C9 C10 0.5(3) . . . . ?
Fe1 C8 C9 C10 -59.94(16) . . . . ?
C7 C8 C9 S1 178.13(17) . . . . ?
Fe1 C8 C9 S1 117.70(17) . . . . ?
C7 C8 C9 Fe1 60.43(16) . . . . ?
O13 S1 C9 C8 -154.38(18) . . . . ?
O11 S1 C9 C8 -14.8(2) . . . . ?
F12 S1 C9 C8 95.8(2) . . . . ?
O13 S1 C9 C10 22.8(2) . . . . ?
O11 S1 C9 C10 162.4(2) . . . . ?
F12 S1 C9 C10 -87.0(2) . . . . ?
O13 S1 C9 Fe1 -67.89(17) . . . . ?
O11 S1 C9 Fe1 71.69(17) . . . . ?
F12 S1 C9 Fe1 -177.75(13) . . . . ?
C7 C6 C10 C9 0.8(3) . . . . ?
Fe1 C6 C10 C9 58.78(14) . . . . ?
C7 C6 C10 Si1 176.54(16) . . . . ?
Fe1 C6 C10 Si1 -125.47(16) . . . . ?
C7 C6 C10 Fe1 -57.99(17) . . . . ?
C8 C9 C10 C6 -0.8(2) . . . . ?
S1 C9 C10 C6 -178.23(17) . . . . ?
Fe1 C9 C10 C6 -60.62(15) . . . . ?
C8 C9 C10 Si1 -175.86(18) . . . . ?
S1 C9 C10 Si1 6.7(3) . . . . ?
Fe1 C9 C10 Si1 124.3(2) . . . . ?
C8 C9 C10 Fe1 59.84(16) . . . . ?
S1 C9 C10 Fe1 -117.62(19) . . . . ?
C14 Si1 C10 C6 -110.6(2) . . . . ?
C15 Si1 C10 C6 126.34(19) . . . . ?
C16 Si1 C10 C6 7.6(2) . . . . ?
C14 Si1 C10 C9 63.7(2) . . . . ?
C15 Si1 C10 C9 -59.4(3) . . . . ?
C16 Si1 C10 C9 -178.1(2) . . . . ?
C14 Si1 C10 Fe1 159.16(15) . . . . ?
C15 Si1 C10 Fe1 36.06(19) . . . . ?
C16 Si1 C10 Fe1 -82.64(17) . . . . ?
